data_7223204
loop_
_publ_author_name
'Qiao, Chengfang'
'Qu, Xiaoni'
'Yang, Qi'
'Wei, Qing'
'Xie, Gang'
'Chen, Sanping'
'Yang, Desuo'

_publ_section_title
;
 Instant high-selectivity Cd-MOF chemosensor for naked-eye detection of
 Cu(ii) confirmed using in situ microcalorimetry
;
_journal_issue 4
_journal_name_full 'Green Chem.'
_journal_page_first 951
_journal_paper_doi 10.1039/C5GC02393A
_journal_volume 18
_journal_year 2016
_chemical_formula_sum 'C88 H72 Cd3 Cu2 N6 O27'
_chemical_formula_weight 2109.80
_chemical_name_common CuCd-TCA-DMF
_chemical_name_systematic
; 
 ? 
;
_space_group_IT_number 14
_symmetry_cell_setting monoclinic
_symmetry_space_group_name_Hall '-P 2ybc'
_symmetry_space_group_name_H-M 'P 1 21/c 1'
_atom_sites_solution_hydrogens geom
_atom_sites_solution_primary direct
_atom_sites_solution_secondary difmap
_audit_creation_method SHELXL-97
_audit_update_record
;
2015-08-10 deposited with the CCDC.
2015-10-26 downloaded from the CCDC.
;
_cell_angle_alpha 90.00
_cell_angle_beta 106.309(9)
_cell_angle_gamma 90.00
_cell_formula_units_Z 2
_cell_length_a 14.3997(19)
_cell_length_b 23.362(3)
_cell_length_c 15.543(3)
_cell_measurement_reflns_used 2091
_cell_measurement_temperature 296(2)
_cell_measurement_theta_max 17.51
_cell_measurement_theta_min 2.21
_cell_volume 5018.4(14)
_computing_cell_refinement 'SAINT (Bruker, 2008)'
_computing_data_collection 'APEX2 (Bruker, 2008)'
_computing_data_reduction 'SAINT (Bruker, 2008)'
_computing_molecular_graphics 'ORTEP-3 (Farrugia, 1997)'
_computing_publication_material 'SHELXL-97 (Sheldrick, 2008)'
_computing_structure_refinement 'SHELXL-97 (Sheldrick, 2008)'
_computing_structure_solution 'SHELXS-97 (Sheldrick, 2008)'
_diffrn_ambient_temperature 296(2)
_diffrn_measured_fraction_theta_full 0.996
_diffrn_measured_fraction_theta_max 0.996
_diffrn_measurement_device_type 'CCD area detector'
_diffrn_measurement_method 'phi and omega scans'
_diffrn_radiation_monochromator graphite
_diffrn_radiation_source 'fine-focus sealed tube'
_diffrn_radiation_type MoK\a
_diffrn_radiation_wavelength 0.71073
_diffrn_reflns_av_R_equivalents 0.1227
_diffrn_reflns_av_sigmaI/netI 0.1450
_diffrn_reflns_limit_h_max 17
_diffrn_reflns_limit_h_min -15
_diffrn_reflns_limit_k_max 27
_diffrn_reflns_limit_k_min -27
_diffrn_reflns_limit_l_max 18
_diffrn_reflns_limit_l_min -13
_diffrn_reflns_number 28070
_diffrn_reflns_theta_full 25.00
_diffrn_reflns_theta_max 25.00
_diffrn_reflns_theta_min 1.62
_exptl_absorpt_coefficient_mu 1.114
_exptl_absorpt_correction_T_max 0.935
_exptl_absorpt_correction_T_min 0.797
_exptl_absorpt_correction_type multi-scan
_exptl_absorpt_process_details sadabs
_exptl_crystal_colour green
_exptl_crystal_density_diffrn 1.396
_exptl_crystal_density_method 'not measured'
_exptl_crystal_description sheet
_exptl_crystal_F_000 2120
_exptl_crystal_size_max 0.24
_exptl_crystal_size_mid 0.17
_exptl_crystal_size_min 0.06
_refine_diff_density_max 1.962
_refine_diff_density_min -1.077
_refine_diff_density_rms 0.206
_refine_ls_extinction_method none
_refine_ls_goodness_of_fit_ref 1.318
_refine_ls_hydrogen_treatment constr
_refine_ls_matrix_type full
_refine_ls_number_parameters 573
_refine_ls_number_reflns 8802
_refine_ls_number_restraints 273
_refine_ls_restrained_S_all 1.322
_refine_ls_R_factor_all 0.2185
_refine_ls_R_factor_gt 0.1079
_refine_ls_shift/su_max 0.021
_refine_ls_shift/su_mean 0.001
_refine_ls_structure_factor_coef Fsqd
_refine_ls_weighting_details 'calc w=1/[\s^2^(Fo^2^)+(0.1000P)^2^+0.5000P] where P=(Fo^2^+2Fc^2^)/3'
_refine_ls_weighting_scheme calc
_refine_ls_wR_factor_gt 0.2595
_refine_ls_wR_factor_ref 0.2908
_reflns_number_gt 3855
_reflns_number_total 8802
_reflns_threshold_expression >2sigma(I)
_cod_data_source_file c5gc02393a2.cif
_cod_data_source_block 3
_cod_depositor_comments
;
The following automatic conversions were performed:

'_symmetry_cell_setting' value 'Monoclinic' changed to 'monoclinic'
according to
/usr/data/users/saulius/crontab/automatic-downloads/rss-feeds/RSC/lib/dictionaries/cif_core.dic
dictionary named 'cif_core.dic' version 2.4.2 from 2011-04-26.

Automatic conversion script
Id: cif_fix_values 3271 2015-04-21 07:52:19Z andrius 

 Adding full bibliography for 7223202--7223205.cif.
;
_cod_original_cell_volume 5018.2(12)
_cod_original_sg_symbol_H-M 'P2(1)/c  '
_cod_database_code 7223204

loop_
_symmetry_equiv_pos_as_xyz
'x, y, z'
'-x, y+1/2, -z+1/2'
'-x, -y, -z'
'x, -y-1/2, z-1/2'

loop_
_atom_site_label
_atom_site_type_symbol
_atom_site_fract_x
_atom_site_fract_y
_atom_site_fract_z
_atom_site_U_iso_or_equiv
_atom_site_adp_type
_atom_site_occupancy
_atom_site_symmetry_multiplicity
_atom_site_calc_flag
_atom_site_refinement_flags
Cd1 Cd 0.5000 0.0000 1.0000 0.0595(3) Uani 1 2 d S
Cd2 Cd 0.25889(5) 0.05907(3) 0.92450(5) 0.0684(2) Uani 1 1 d .
Cu1 Cu 0.22480(7) 0.19356(4) 0.80364(7) 0.0480(3) Uani 1 1 d .
C1 C 0.4179(8) -0.1003(5) 1.5154(7) 0.094(4) Uani 1 1 d U
C2 C 0.4811(9) -0.0917(5) 1.5958(7) 0.103(4) Uani 1 1 d U
H2 H 0.4751 -0.0582 1.6261 0.124 Uiso 1 1 calc R
C3 C 0.5530(8) -0.1281(5) 1.6362(7) 0.091(4) Uani 1 1 d U
H3 H 0.5942 -0.1187 1.6920 0.109 Uiso 1 1 calc R
C4 C 0.5661(10) -0.1777(5) 1.5971(8) 0.110(4) Uani 1 1 d U
C5 C 0.5010(11) -0.1874(6) 1.5186(10) 0.141(6) Uani 1 1 d U
H5 H 0.5071 -0.2217 1.4903 0.169 Uiso 1 1 calc R
C6 C 0.4225(10) -0.1510(6) 1.4728(9) 0.120(5) Uani 1 1 d U
H6 H 0.3784 -0.1610 1.4186 0.144 Uiso 1 1 calc R
C7 C 0.6456(9) -0.2236(6) 1.6244(9) 0.113(5) Uani 1 1 d U
C8 C 0.3447(8) -0.0426(5) 1.3742(7) 0.093(4) Uani 1 1 d U
C9 C 0.4170(10) -0.0548(5) 1.3407(7) 0.101(4) Uani 1 1 d U
H9 H 0.4700 -0.0754 1.3744 0.121 Uiso 1 1 calc R
C10 C 0.4132(9) -0.0364(5) 1.2535(7) 0.090(4) Uani 1 1 d U
H10 H 0.4654 -0.0431 1.2307 0.108 Uiso 1 1 calc R
C11 C 0.3371(7) -0.0101(4) 1.2049(6) 0.062(3) Uani 1 1 d U
C12 C 0.2643(9) 0.0011(5) 1.2388(7) 0.089(4) Uani 1 1 d U
H12 H 0.2116 0.0221 1.2055 0.107 Uiso 1 1 calc R
C13 C 0.2662(8) -0.0181(5) 1.3225(7) 0.088(4) Uani 1 1 d U
H13 H 0.2118 -0.0139 1.3430 0.106 Uiso 1 1 calc R
C14 C 0.3352(7) 0.0082(4) 1.1103(7) 0.075(3) Uani 1 1 d U
C15 C 0.3140(10) -0.0162(5) 0.5168(8) 0.106(4) Uani 1 1 d U
C16 C 0.2631(11) -0.0365(7) 0.5768(10) 0.142(6) Uani 1 1 d U
H16 H 0.2478 -0.0750 0.5796 0.170 Uiso 1 1 calc R
C17 C 0.2358(10) 0.0066(6) 0.6343(9) 0.127(5) Uani 1 1 d U
H17 H 0.2087 -0.0053 0.6790 0.153 Uiso 1 1 calc R
C18 C 0.2497(9) 0.0644(6) 0.6231(8) 0.106(4) Uani 1 1 d U
C19 C 0.2954(10) 0.0771(6) 0.5635(9) 0.130(5) Uani 1 1 d U
H19 H 0.3074 0.1157 0.5561 0.156 Uiso 1 1 calc R
C20 C 0.3270(9) 0.0390(5) 0.5116(8) 0.105(4) Uani 1 1 d U
H20 H 0.3588 0.0526 0.4712 0.126 Uiso 1 1 calc R
C21 C 0.2181(10) 0.1022(7) 0.6800(10) 0.137(5) Uani 1 1 d U
C22 C 0.6444(7) 0.2089(4) 0.8307(7) 0.081(3) Uani 1 1 d U
C23 C 0.6653(8) 0.1854(5) 0.9179(8) 0.094(4) Uani 1 1 d U
H23 H 0.7268 0.1881 0.9578 0.112 Uiso 1 1 calc R
C24 C 0.5937(7) 0.1593(5) 0.9409(8) 0.089(4) Uani 1 1 d U
H24 H 0.6063 0.1448 0.9987 0.107 Uiso 1 1 calc R
C25 C 0.5035(7) 0.1528(4) 0.8848(6) 0.064(3) Uani 1 1 d U
C26 C 0.4837(7) 0.1745(4) 0.7999(7) 0.073(3) Uani 1 1 d U
H26 H 0.4218 0.1707 0.7610 0.087 Uiso 1 1 calc R
C27 C 0.5536(7) 0.2017(4) 0.7715(7) 0.073(3) Uani 1 1 d U
H27 H 0.5403 0.2153 0.7130 0.088 Uiso 1 1 calc R
C28 C 0.4266(7) 0.1205(4) 0.9142(6) 0.068(3) Uani 1 1 d U
C29 C 0.7098(8) 0.2857(4) 0.7544(8) 0.086(4) Uani 1 1 d U
C30 C 0.6392(7) 0.3265(4) 0.7610(7) 0.079(3) Uani 1 1 d U
H30 H 0.5949 0.3175 0.7925 0.095 Uiso 1 1 calc R
C31 C 0.6361(7) 0.3778(4) 0.7220(6) 0.065(3) Uani 1 1 d U
H31 H 0.5886 0.4035 0.7271 0.079 Uiso 1 1 calc R
C32 C 0.6949(7) 0.3935(4) 0.6779(6) 0.068(3) Uani 1 1 d U
C33 C 0.7674(8) 0.3553(5) 0.6696(8) 0.098(4) Uani 1 1 d U
H33 H 0.8118 0.3673 0.6401 0.118 Uiso 1 1 calc R
C34 C 0.7747(8) 0.3000(5) 0.7040(8) 0.100(4) Uani 1 1 d U
H34 H 0.8196 0.2738 0.6945 0.120 Uiso 1 1 calc R
C35 C 0.3028(8) -0.0485(4) 0.8613(7) 0.072(3) Uani 1 1 d U
C36 C -0.1826(8) 0.2049(5) 0.8266(8) 0.094(4) Uani 1 1 d U
C37 C -0.1030(8) 0.2365(5) 0.8627(8) 0.097(4) Uani 1 1 d U
H37 H -0.1078 0.2755 0.8729 0.116 Uiso 1 1 calc R
C38 C -0.0145(9) 0.2099(5) 0.8841(8) 0.105(4) Uani 1 1 d U
H38 H 0.0408 0.2321 0.9053 0.126 Uiso 1 1 calc R
C39 C -0.0040(7) 0.1498(4) 0.8752(7) 0.084(4) Uani 1 1 d U
C40 C -0.0889(9) 0.1213(5) 0.8366(8) 0.104(4) Uani 1 1 d U
H40 H -0.0863 0.0819 0.8293 0.124 Uiso 1 1 calc R
C41 C -0.1796(8) 0.1484(5) 0.8077(9) 0.104(4) Uani 1 1 d U
H41 H -0.2350 0.1285 0.7770 0.125 Uiso 1 1 calc R
C42 C 0.0899(8) 0.1235(5) 0.8990(7) 0.085(4) Uani 1 1 d U
C43 C 0.1672(5) 0.3109(4) 0.6876(4) 0.087(4) Uani 1 1 d DU
H43A H 0.1364 0.2741 0.6794 0.130 Uiso 1 1 calc R
H43B H 0.1198 0.3400 0.6863 0.130 Uiso 1 1 calc R
H43C H 0.2159 0.3119 0.7443 0.130 Uiso 1 1 calc R
N1 N 0.3519(8) -0.0574(5) 1.4651(7) 0.127(4) Uani 1 1 d .
N2 N 0.7218(6) 0.2331(4) 0.8018(7) 0.105(3) Uani 1 1 d .
O1 O 0.6841(8) -0.2155(5) 1.7150(7) 0.171(5) Uani 1 1 d .
O2 O 0.6667(10) -0.2556(5) 1.5776(8) 0.226(6) Uani 1 1 d .
O3 O 0.3958(5) -0.0145(3) 1.0774(5) 0.092(2) Uani 1 1 d .
O4 O 0.2722(6) 0.0448(3) 1.0668(5) 0.101(3) Uani 1 1 d .
O5 O 0.1821(7) 0.0847(5) 0.7421(7) 0.197(4) Uani 1 1 d .
O6 O 0.2453(7) 0.1563(5) 0.6754(6) 0.149(4) Uani 1 1 d .
O7 O 0.4479(5) 0.0926(3) 0.9839(5) 0.092(2) Uani 1 1 d .
O8 O 0.3427(5) 0.1207(3) 0.8657(5) 0.098(3) Uani 1 1 d .
O9 O 0.3783(6) -0.0190(3) 0.8715(5) 0.094(3) Uani 1 1 d .
O10 O 0.2263(6) -0.0304(3) 0.8808(5) 0.104(3) Uani 1 1 d .
O11 O 0.0922(5) 0.0696(3) 0.9000(6) 0.110(3) Uani 1 1 d .
O12 O 0.1665(5) 0.1518(4) 0.9140(5) 0.101(3) Uani 1 1 d .
O13 O 0.0852(8) 0.2361(6) 0.7257(9) 0.223(6) Uani 1 1 d .
N3 N 0.2135(8) 0.3214(5) 0.6134(6) 0.301(9) Uani 1 1 d DU
H3NA H 0.1900 0.3596 0.5994 0.361 Uiso 1 1 d R
H3NB H 0.2705 0.3304 0.6565 0.361 Uiso 1 1 d R
C44 C 0.2310(8) 0.2783(5) 0.5453(6) 0.168(7) Uani 1 1 d DU
H44A H 0.2991 0.2711 0.5577 0.253 Uiso 1 1 calc R
H44B H 0.2067 0.2937 0.4859 0.253 Uiso 1 1 calc R
H44C H 0.1980 0.2432 0.5497 0.253 Uiso 1 1 calc R
O14 O 1.0000 1.0000 1.0000 0.080(3) Uani 1 2 d S

loop_
_atom_site_aniso_label
_atom_site_aniso_U_11
_atom_site_aniso_U_22
_atom_site_aniso_U_33
_atom_site_aniso_U_23
_atom_site_aniso_U_13
_atom_site_aniso_U_12
Cd1 0.0610(6) 0.0497(5) 0.0739(6) 0.0093(5) 0.0292(5) 0.0102(5)
Cd2 0.0625(4) 0.0493(4) 0.0998(5) 0.0103(4) 0.0333(4) 0.0106(4)
Cu1 0.0478(6) 0.0346(5) 0.0621(6) 0.0019(5) 0.0166(5) 0.0037(5)
C1 0.091(7) 0.093(7) 0.095(7) 0.006(6) 0.023(6) 0.023(6)
C2 0.130(8) 0.101(8) 0.092(7) -0.008(6) 0.052(6) 0.007(7)
C3 0.099(7) 0.094(7) 0.085(6) 0.031(6) 0.035(6) 0.021(6)
C4 0.128(9) 0.097(8) 0.105(8) 0.029(7) 0.032(7) 0.010(7)
C5 0.159(11) 0.113(9) 0.148(10) -0.002(8) 0.037(9) 0.015(8)
C6 0.132(9) 0.107(8) 0.115(8) 0.009(7) 0.026(7) 0.015(8)
C7 0.096(8) 0.120(8) 0.118(8) 0.056(7) 0.019(7) -0.016(7)
C8 0.104(7) 0.110(8) 0.074(6) 0.017(6) 0.042(6) 0.039(6)
C9 0.126(8) 0.100(8) 0.082(7) 0.008(6) 0.038(6) 0.012(7)
C10 0.104(7) 0.093(7) 0.077(6) 0.000(6) 0.030(6) 0.012(6)
C11 0.066(6) 0.057(5) 0.066(5) 0.014(5) 0.023(5) 0.014(5)
C12 0.096(7) 0.097(7) 0.080(6) 0.002(6) 0.034(6) -0.005(6)
C13 0.080(6) 0.097(7) 0.097(7) 0.017(6) 0.039(6) 0.017(6)
C14 0.084(6) 0.068(6) 0.087(6) 0.001(5) 0.046(5) 0.002(5)
C15 0.150(9) 0.093(7) 0.090(7) -0.007(6) 0.058(6) -0.016(7)
C16 0.151(10) 0.125(10) 0.153(10) -0.001(8) 0.050(8) -0.003(8)
C17 0.130(9) 0.143(10) 0.125(8) -0.001(8) 0.064(7) 0.016(8)
C18 0.115(8) 0.130(9) 0.093(6) -0.029(7) 0.061(6) -0.003(7)
C19 0.145(9) 0.128(9) 0.147(9) -0.009(8) 0.090(7) -0.010(8)
C20 0.137(8) 0.092(8) 0.103(7) 0.012(6) 0.061(7) 0.002(7)
C21 0.128(9) 0.152(10) 0.145(9) -0.060(8) 0.063(7) 0.010(8)
C22 0.062(6) 0.071(6) 0.124(7) 0.024(6) 0.047(5) 0.002(5)
C23 0.075(7) 0.094(7) 0.103(7) 0.036(6) 0.012(6) 0.001(6)
C24 0.063(6) 0.098(7) 0.114(7) 0.041(6) 0.037(6) 0.003(6)
C25 0.071(6) 0.053(5) 0.065(6) 0.010(5) 0.014(5) -0.003(5)
C26 0.062(5) 0.068(6) 0.098(7) 0.007(5) 0.040(5) -0.001(5)
C27 0.069(6) 0.076(6) 0.073(6) 0.027(5) 0.016(5) 0.014(5)
C28 0.080(6) 0.048(5) 0.078(6) 0.002(5) 0.027(5) 0.004(5)
C29 0.076(6) 0.055(5) 0.128(8) 0.025(6) 0.030(6) 0.015(5)
C30 0.068(6) 0.075(6) 0.106(7) 0.021(5) 0.043(5) 0.006(5)
C31 0.066(5) 0.063(6) 0.075(6) 0.016(5) 0.033(5) 0.011(5)
C32 0.075(6) 0.054(5) 0.083(6) 0.012(5) 0.037(5) 0.018(5)
C33 0.089(7) 0.094(7) 0.120(7) 0.047(6) 0.042(6) 0.001(6)
C34 0.094(7) 0.083(7) 0.150(8) 0.033(6) 0.078(6) 0.006(6)
C35 0.076(6) 0.056(5) 0.077(6) 0.007(5) 0.011(5) -0.008(5)
C36 0.070(7) 0.081(7) 0.130(8) 0.022(6) 0.025(6) 0.008(6)
C37 0.077(7) 0.084(7) 0.125(8) 0.003(6) 0.020(6) 0.019(6)
C38 0.086(7) 0.094(8) 0.129(9) -0.007(7) 0.020(7) -0.002(6)
C39 0.069(6) 0.068(6) 0.115(8) -0.010(6) 0.026(6) -0.004(5)
C40 0.106(8) 0.066(6) 0.139(8) 0.013(6) 0.035(7) 0.008(6)
C41 0.063(6) 0.074(7) 0.160(9) 0.023(7) 0.005(7) 0.004(6)
C42 0.073(6) 0.090(7) 0.100(7) 0.014(6) 0.037(5) 0.011(6)
C43 0.079(6) 0.122(8) 0.050(5) 0.000(6) 0.004(5) -0.039(6)
N1 0.152(9) 0.138(9) 0.089(7) -0.007(7) 0.032(7) 0.063(7)
N2 0.062(5) 0.078(5) 0.185(8) 0.071(6) 0.052(5) 0.027(4)
O1 0.136(8) 0.206(11) 0.166(9) 0.021(9) 0.034(7) 0.027(8)
O2 0.388(14) 0.138(8) 0.188(9) 0.038(7) 0.141(9) 0.141(9)
O3 0.099(5) 0.085(5) 0.110(5) 0.020(4) 0.059(4) 0.004(4)
O4 0.122(6) 0.101(6) 0.091(5) 0.011(4) 0.047(4) 0.035(5)
O5 0.180(7) 0.247(11) 0.218(8) -0.140(8) 0.146(6) -0.068(8)
O6 0.163(8) 0.148(8) 0.133(7) -0.020(7) 0.035(6) 0.063(7)
O7 0.145(6) 0.048(4) 0.108(5) 0.003(4) 0.077(4) 0.012(4)
O8 0.077(5) 0.082(5) 0.138(6) 0.022(5) 0.035(5) 0.006(4)
O9 0.119(6) 0.056(4) 0.093(5) -0.013(4) 0.010(5) -0.014(4)
O10 0.107(6) 0.086(5) 0.122(6) -0.014(5) 0.038(5) 0.024(5)
O11 0.086(5) 0.078(5) 0.163(7) -0.015(5) 0.028(5) 0.015(4)
O12 0.064(5) 0.126(7) 0.109(6) -0.014(5) 0.019(4) 0.001(5)
O13 0.174(9) 0.245(13) 0.285(13) 0.087(11) 0.121(9) 0.070(9)
N3 0.341(15) 0.373(15) 0.189(11) -0.073(11) 0.075(11) -0.045(12)
C44 0.140(10) 0.107(9) 0.205(12) -0.010(9) -0.038(9) 0.032(8)
O14 0.114(7) 0.043(5) 0.090(6) 0.025(5) 0.039(6) 0.004(5)

loop_
_atom_type_symbol
_atom_type_description
_atom_type_scat_dispersion_real
_atom_type_scat_dispersion_imag
_atom_type_scat_source
C C 0.0033 0.0016 'International Tables Vol C Tables 4.2.6.8 and 6.1.1.4'
H H 0.0000 0.0000 'International Tables Vol C Tables 4.2.6.8 and 6.1.1.4'
N N 0.0061 0.0033 'International Tables Vol C Tables 4.2.6.8 and 6.1.1.4'
O O 0.0106 0.0060 'International Tables Vol C Tables 4.2.6.8 and 6.1.1.4'
Cu Cu 0.3201 1.2651 'International Tables Vol C Tables 4.2.6.8 and 6.1.1.4'
Cd Cd -0.8075 1.2024 'International Tables Vol C Tables 4.2.6.8 and 6.1.1.4'

loop_
_geom_angle_atom_site_label_1
_geom_angle_atom_site_label_2
_geom_angle_atom_site_label_3
_geom_angle
_geom_angle_site_symmetry_1
_geom_angle_site_symmetry_3
O3 Cd1 O3 180.000(1) . 3_657
O3 Cd1 O7 87.3(3) . .
O3 Cd1 O7 92.7(3) 3_657 .
O3 Cd1 O7 92.7(3) . 3_657
O3 Cd1 O7 87.3(3) 3_657 3_657
O7 Cd1 O7 180.000(1) . 3_657
O3 Cd1 O9 91.4(3) . 3_657
O3 Cd1 O9 88.6(3) 3_657 3_657
O7 Cd1 O9 93.4(2) . 3_657
O7 Cd1 O9 86.6(2) 3_657 3_657
O3 Cd1 O9 88.6(3) . .
O3 Cd1 O9 91.4(3) 3_657 .
O7 Cd1 O9 86.6(2) . .
O7 Cd1 O9 93.4(2) 3_657 .
O9 Cd1 O9 180.000(1) 3_657 .
O4 Cd2 O10 96.7(3) . .
O4 Cd2 O8 127.4(3) . .
O10 Cd2 O8 125.3(3) . .
O4 Cd2 O11 88.6(3) . .
O10 Cd2 O11 86.0(3) . .
O8 Cd2 O11 120.9(3) . .
O4 Cd2 O12 95.2(3) . .
O10 Cd2 O12 136.9(3) . .
O8 Cd2 O12 75.8(3) . .
O11 Cd2 O12 53.1(3) . .
O13 Cu1 O6 90.7(4) . .
O13 Cu1 O12 97.4(4) . .
O6 Cu1 O12 130.5(4) . .
O13 Cu1 O2 119.2(5) . 2_657
O6 Cu1 O2 130.9(4) . 2_657
O12 Cu1 O2 86.1(3) . 2_657
O13 Cu1 O8 160.9(4) . .
O6 Cu1 O8 80.2(3) . .
O12 Cu1 O8 76.5(3) . .
O2 Cu1 O8 78.8(4) 2_657 .
C2 C1 C6 118.1(11) . .
C2 C1 N1 124.8(11) . .
C6 C1 N1 116.8(10) . .
C1 C2 C3 124.8(12) . .
C1 C2 H2 117.6 . .
C3 C2 H2 117.6 . .
C4 C3 C2 121.3(11) . .
C4 C3 H3 119.4 . .
C2 C3 H3 119.4 . .
C5 C4 C3 114.1(12) . .
C5 C4 C7 114.3(13) . .
C3 C4 C7 131.5(11) . .
C4 C5 C6 127.4(14) . .
C4 C5 H5 116.3 . .
C6 C5 H5 116.3 . .
C1 C6 C5 114.3(12) . .
C1 C6 H6 122.8 . .
C5 C6 H6 122.8 . .
O2 C7 O1 129.9(13) . .
O2 C7 C4 126.1(12) . .
O1 C7 C4 104.0(12) . .
C9 C8 C13 119.2(11) . .
C9 C8 N1 119.5(10) . .
C13 C8 N1 121.2(11) . .
C8 C9 C10 119.5(11) . .
C8 C9 H9 120.2 . .
C10 C9 H9 120.2 . .
C11 C10 C9 120.2(12) . .
C11 C10 H10 119.9 . .
C9 C10 H10 119.9 . .
C10 C11 C12 119.7(10) . .
C10 C11 C14 118.6(10) . .
C12 C11 C14 121.7(9) . .
C11 C12 C13 120.4(11) . .
C11 C12 H12 119.8 . .
C13 C12 H12 119.8 . .
C8 C13 C12 120.4(12) . .
C8 C13 H13 119.8 . .
C12 C13 H13 119.8 . .
O3 C14 O4 122.5(10) . .
O3 C14 C11 116.8(9) . .
O4 C14 C11 120.7(9) . .
C20 C15 C16 118.6(13) . .
C20 C15 N1 122.4(13) . 1_554
C16 C15 N1 119.0(12) . 1_554
C15 C16 C17 116.5(14) . .
C15 C16 H16 121.8 . .
C17 C16 H16 121.8 . .
C18 C17 C16 121.3(14) . .
C18 C17 H17 119.3 . .
C16 C17 H17 119.3 . .
C19 C18 C17 115.4(13) . .
C19 C18 C21 127.8(14) . .
C17 C18 C21 116.7(13) . .
C18 C19 C20 125.9(14) . .
C18 C19 H19 117.1 . .
C20 C19 H19 117.1 . .
C15 C20 C19 122.0(14) . .
C15 C20 H20 119.0 . .
C19 C20 H20 119.0 . .
O5 C21 O6 122.0(13) . .
O5 C21 C18 122.7(15) . .
O6 C21 C18 114.1(14) . .
C27 C22 C23 119.9(10) . .
C27 C22 N2 120.9(10) . .
C23 C22 N2 118.6(9) . .
C24 C23 C22 117.6(10) . .
C24 C23 H23 121.2 . .
C22 C23 H23 121.2 . .
C23 C24 C25 123.7(11) . .
C23 C24 H24 118.2 . .
C25 C24 H24 118.2 . .
C24 C25 C26 118.8(10) . .
C24 C25 C28 120.9(9) . .
C26 C25 C28 120.4(8) . .
C27 C26 C25 120.8(9) . .
C27 C26 H26 119.6 . .
C25 C26 H26 119.6 . .
C26 C27 C22 119.1(9) . .
C26 C27 H27 120.4 . .
C22 C27 H27 120.4 . .
O7 C28 O8 120.1(10) . .
O7 C28 C25 120.6(9) . .
O8 C28 C25 119.2(9) . .
C34 C29 N2 119.2(10) . .
C34 C29 C30 118.8(10) . .
N2 C29 C30 121.9(11) . .
C31 C30 C29 120.1(10) . .
C31 C30 H30 120.0 . .
C29 C30 H30 120.0 . .
C32 C31 C30 123.8(10) . .
C32 C31 H31 118.1 . .
C30 C31 H31 118.1 . .
C31 C32 C33 119.0(9) . .
C31 C32 C35 125.0(9) . 2_656
C33 C32 C35 116.0(10) . 2_656
C34 C33 C32 122.2(11) . .
C34 C33 H33 118.9 . .
C32 C33 H33 118.9 . .
C33 C34 C29 116.1(11) . .
C33 C34 H34 122.0 . .
C29 C34 H34 122.0 . .
O9 C35 O10 123.6(9) . .
O9 C35 C32 115.6(10) . 2_646
O10 C35 C32 120.8(9) . 2_646
C37 C36 C41 123.3(11) . .
C37 C36 N2 119.1(10) . 1_455
C41 C36 N2 117.5(10) . 1_455
C36 C37 C38 118.5(11) . .
C36 C37 H37 120.8 . .
C38 C37 H37 120.8 . .
C37 C38 C39 122.7(11) . .
C37 C38 H38 118.6 . .
C39 C38 H38 118.6 . .
C40 C39 C38 114.5(10) . .
C40 C39 C42 124.3(10) . .
C38 C39 C42 121.1(10) . .
C39 C40 C41 123.7(11) . .
C39 C40 H40 118.2 . .
C41 C40 H40 118.2 . .
C36 C41 C40 116.9(10) . .
C36 C41 H41 121.6 . .
C40 C41 H41 121.6 . .
O12 C42 O11 120.5(10) . .
O12 C42 C39 122.6(10) . .
O11 C42 C39 116.8(10) . .
N3 C43 H43A 109.5 . .
N3 C43 H43B 109.5 . .
H43A C43 H43B 109.5 . .
N3 C43 H43C 109.5 . .
H43A C43 H43C 109.5 . .
H43B C43 H43C 109.5 . .
C8 N1 C1 123.6(10) . .
C8 N1 C15 116.9(10) . 1_556
C1 N1 C15 116.8(9) . 1_556
C29 N2 C22 121.0(8) . .
C29 N2 C36 119.4(9) . 1_655
C22 N2 C36 119.6(8) . 1_655
C7 O2 Cu1 93.8(9) . 2_647
C14 O3 Cd1 145.4(7) . .
C14 O4 Cd2 118.6(7) . .
C21 O6 Cu1 101.8(9) . .
C28 O7 Cd1 126.4(6) . .
C28 O8 Cd2 107.3(7) . .
C28 O8 Cu1 135.2(7) . .
Cd2 O8 Cu1 102.7(3) . .
C35 O9 Cd1 129.4(7) . .
C35 O10 Cd2 105.1(6) . .
C42 O11 Cd2 97.5(7) . .
C42 O12 Cu1 124.5(7) . .
C42 O12 Cd2 88.8(7) . .
Cu1 O12 Cd2 96.6(3) . .
C43 N3 C44 128.0(9) . .
C43 N3 H3NA 97.0 . .
C44 N3 H3NA 124.9 . .
C43 N3 H3NB 88.6 . .
C44 N3 H3NB 111.4 . .
H3NA N3 H3NB 98.1 . .
N3 C44 H44A 109.5 . .
N3 C44 H44B 109.5 . .
H44A C44 H44B 109.5 . .
N3 C44 H44C 109.5 . .
H44A C44 H44C 109.5 . .
H44B C44 H44C 109.5 . .

loop_
_geom_bond_atom_site_label_1
_geom_bond_atom_site_label_2
_geom_bond_distance
_geom_bond_site_symmetry_2
Cd1 O3 2.198(8) .
Cd1 O3 2.198(8) 3_657
Cd1 O7 2.281(6) .
Cd1 O7 2.281(6) 3_657
Cd1 O9 2.300(7) 3_657
Cd1 O9 2.300(7) .
Cd2 O4 2.191(7) .
Cd2 O10 2.207(8) .
Cd2 O8 2.232(8) .
Cd2 O11 2.335(8) .
Cd2 O12 2.523(8) .
Cu1 O13 2.265(12) .
Cu1 O6 2.269(10) .
Cu1 O12 2.325(8) .
Cu1 O2 2.376(11) 2_657
Cu1 O8 2.406(7) .
C1 C2 1.338(14) .
C1 C6 1.367(17) .
C1 N1 1.451(14) .
C2 C3 1.350(15) .
C2 H2 0.9300 .
C3 C4 1.346(16) .
C3 H3 0.9300 .
C4 C5 1.333(17) .
C4 C7 1.538(17) .
C5 C6 1.434(18) .
C5 H5 0.9300 .
C6 H6 0.9300 .
C7 O2 1.143(17) .
C7 O1 1.374(15) .
C8 C9 1.318(16) .
C8 C13 1.320(14) .
C8 N1 1.429(14) .
C9 C10 1.408(15) .
C9 H9 0.9300 .
C10 C11 1.297(13) .
C10 H10 0.9300 .
C11 C12 1.325(15) .
C11 C14 1.525(13) .
C12 C13 1.369(14) .
C12 H12 0.9300 .
C13 H13 0.9300 .
C14 O3 1.246(12) .
C14 O4 1.292(12) .
C15 C20 1.309(16) .
C15 C16 1.420(19) .
C15 N1 1.453(16) 1_554
C16 C17 1.47(2) .
C16 H16 0.9300 .
C17 C18 1.383(18) .
C17 H17 0.9300 .
C18 C19 1.312(18) .
C18 C21 1.412(18) .
C19 C20 1.364(18) .
C19 H19 0.9300 .
C20 H20 0.9300 .
C21 O5 1.284(18) .
C21 O6 1.332(18) .
C22 C27 1.381(13) .
C22 C23 1.414(14) .
C22 N2 1.431(13) .
C23 C24 1.329(15) .
C23 H23 0.9300 .
C24 C25 1.355(13) .
C24 H24 0.9300 .
C25 C26 1.367(13) .
C25 C28 1.513(14) .
C26 C27 1.364(14) .
C26 H26 0.9300 .
C27 H27 0.9300 .
C28 O7 1.226(11) .
C28 O8 1.232(11) .
C29 C34 1.417(15) .
C29 N2 1.419(13) .
C29 C30 1.418(14) .
C30 C31 1.339(13) .
C30 H30 0.9300 .
C31 C32 1.283(13) .
C31 H31 0.9300 .
C32 C33 1.408(14) .
C32 C35 1.489(13) 2_656
C33 C34 1.391(15) .
C33 H33 0.9300 .
C34 H34 0.9300 .
C35 O9 1.259(12) .
C35 O10 1.293(13) .
C35 C32 1.489(13) 2_646
C36 C37 1.346(14) .
C36 C41 1.357(15) .
C36 N2 1.476(13) 1_455
C37 C38 1.371(15) .
C37 H37 0.9300 .
C38 C39 1.423(15) .
C38 H38 0.9300 .
C39 C40 1.374(14) .
C39 C42 1.436(14) .
C40 C41 1.407(15) .
C40 H40 0.9300 .
C41 H41 0.9300 .
C42 O12 1.251(12) .
C42 O11 1.259(13) .
C43 N3 1.506(8) .
C43 H43A 0.9600 .
C43 H43B 0.9600 .
C43 H43C 0.9600 .
N1 C15 1.453(16) 1_556
N2 C36 1.476(13) 1_655
O2 Cu1 2.376(11) 2_647
N3 C44 1.531(8) .
N3 H3NA 0.9567 .
N3 H3NB 0.9260 .
C44 H44A 0.9600 .
C44 H44B 0.9600 .
C44 H44C 0.9600 .
